data_7113388
loop_
_publ_author_name
'Jensen, Tryg R.'
'Breyfogle, Laurie E.'
'Hillmyer, Marc A.'
'Tolman, William B.'

_publ_section_title
;
 Stereoelective polymerization of D,L-lactide using N-heterocyclic carbene
 based compounds.
;
_journal_issue 21
_journal_name_full 'Chemical communications (Cambridge, England)'
_journal_page_first 2504
_journal_page_last 2505
_journal_paper_doi 10.1039/b405362a
_journal_year 2004
_chemical_formula_moiety 'C70 H76 N4 O4 Zn2'
_chemical_formula_sum 'C70 H76 N4 O4 Zn2'
_chemical_formula_weight 1168.09
_chemical_name_common 'Tryg's Zn Carbene with Benzyl Alchohol'
_chemical_name_systematic
;
?
;
_space_group_IT_number 14
_symmetry_cell_setting monoclinic
_symmetry_space_group_name_Hall '-P 2ybc'
_symmetry_space_group_name_H-M 'P 1 21/c 1'
_atom_sites_solution_hydrogens geom
_atom_sites_solution_primary direct
_atom_sites_solution_secondary difmap
_audit_creation_method SHELXL-97
_cell_angle_alpha 90.00
_cell_angle_beta 113.930(2)
_cell_angle_gamma 90.00
_cell_formula_units_Z 2
_cell_length_a 13.0338(17)
_cell_length_b 19.045(3)
_cell_length_c 13.3803(17)
_cell_measurement_temperature 173(2)
_cell_measurement_theta_max 1.000000
_cell_measurement_theta_min 0.920514
_cell_volume 3035.9(7)
_computing_cell_refinement 'SAINT, Bruker'
_computing_data_collection 'SMART, Bruker'
_computing_data_reduction 'SAINT, Bruker'
_computing_molecular_graphics 'SHELXTL, Bruker'
_computing_structure_refinement 'SHELXL-97 (Sheldrick, 1997)'
_computing_structure_solution 'SHELXS-97 (Sheldrick, 1990)'
_diffrn_ambient_temperature 173(2)
_diffrn_measured_fraction_theta_full 0.989
_diffrn_measured_fraction_theta_max 0.989
_diffrn_measurement_device_type 'Siemens SMART Platform CCD'
_diffrn_measurement_method 'area detector, omega scans'
_diffrn_radiation_monochromator graphite
_diffrn_radiation_source 'normal-focus sealed tube'
_diffrn_radiation_type MoK\a
_diffrn_radiation_wavelength 0.71073
_diffrn_reflns_av_R_equivalents 0.0196
_diffrn_reflns_av_sigmaI/netI 0.0201
_diffrn_reflns_limit_h_max 16
_diffrn_reflns_limit_h_min -12
_diffrn_reflns_limit_k_max 24
_diffrn_reflns_limit_k_min -24
_diffrn_reflns_limit_l_max 16
_diffrn_reflns_limit_l_min -17
_diffrn_reflns_number 23289
_diffrn_reflns_theta_full 27.49
_diffrn_reflns_theta_max 27.49
_diffrn_reflns_theta_min 1.71
_exptl_absorpt_coefficient_mu 0.842
_exptl_absorpt_correction_T_max 1.000000
_exptl_absorpt_correction_T_min 0.920514
_exptl_absorpt_correction_type multi-scan
_exptl_absorpt_process_details 'SADABS, R. Blessing, 1995'
_exptl_crystal_colour colourless
_exptl_crystal_density_diffrn 1.278
_exptl_crystal_density_method 'not measured'
_exptl_crystal_description block
_exptl_crystal_F_000 1232
_exptl_crystal_size_max 0.5
_exptl_crystal_size_mid 0.5
_exptl_crystal_size_min 0.15
_refine_diff_density_max 0.292
_refine_diff_density_min -0.261
_refine_diff_density_rms 0.046
_refine_ls_extinction_method none
_refine_ls_goodness_of_fit_ref 1.034
_refine_ls_hydrogen_treatment riding
_refine_ls_matrix_type full
_refine_ls_number_parameters 366
_refine_ls_number_reflns 6883
_refine_ls_number_restraints 15
_refine_ls_restrained_S_all 1.034
_refine_ls_R_factor_all 0.0416
_refine_ls_R_factor_gt 0.0337
_refine_ls_shift/su_max 0.000
_refine_ls_shift/su_mean 0.000
_refine_ls_structure_factor_coef Fsqd
_refine_ls_weighting_details 'calc w=1/[\s^2^(Fo^2^)+(0.0394P)^2^+1.3957P] where P=(Fo^2^+2Fc^2^)/3'
_refine_ls_weighting_scheme calc
_refine_ls_wR_factor_gt 0.0804
_refine_ls_wR_factor_ref 0.0840
_reflns_number_gt 5987
_reflns_number_total 6883
_reflns_threshold_expression >2sigma(I)
_cod_data_source_file b405362a.txt
_cod_data_source_block 04009
_cod_depositor_comments
;
The following automatic conversions were performed:

'_symmetry_cell_setting' value 'Monoclinic' changed to 'monoclinic'
according to
/usr/data/users/saulius/automatic-downloads/retrospective/RSC/lib/dictionaries/cif_core.dic
dictionary named 'cif_core.dic' version 2.4.2 from 2011-04-26.

Automatic conversion script
Id: cif_fix_values 2281 2013-09-26 08:29:07Z andrius 
;
_cod_original_cell_volume 3035.8(7)
_cod_original_sg_symbol_H-M P2(1)/c
_cod_database_code 7113388

loop_
_symmetry_equiv_pos_as_xyz
'x, y, z'
'-x, y+1/2, -z+1/2'
'-x, -y, -z'
'x, -y-1/2, z-1/2'

loop_
_atom_site_label
_atom_site_type_symbol
_atom_site_fract_x
_atom_site_fract_y
_atom_site_fract_z
_atom_site_U_iso_or_equiv
_atom_site_adp_type
_atom_site_occupancy
_atom_site_symmetry_multiplicity
_atom_site_calc_flag
_atom_site_refinement_flags
Zn1 Zn 0.480243(17) 0.421810(9) 0.985310(15) 0.02807(7) Uani 1 1 d .
O1 O 0.39135(10) 0.51171(6) 0.95464(10) 0.0311(3) Uani 1 1 d .
O2 O 0.47290(11) 0.37710(6) 0.85397(10) 0.0390(3) Uani 1 1 d .
N1 N 0.50501(13) 0.30799(7) 1.16249(12) 0.0334(3) Uani 1 1 d .
N2 N 0.33545(13) 0.32202(7) 1.04844(12) 0.0340(3) Uani 1 1 d .
C1 C 0.62490(16) 0.31248(8) 1.22331(14) 0.0336(4) Uani 1 1 d .
C2 C 0.66579(18) 0.35003(9) 1.32132(15) 0.0414(4) Uani 1 1 d .
C3 C 0.7813(2) 0.34812(11) 1.38380(16) 0.0494(5) Uani 1 1 d .
H3A H 0.8115 0.3737 1.4504 0.059 Uiso 1 1 calc R
C4 C 0.85340(18) 0.31013(11) 1.35170(17) 0.0481(5) Uani 1 1 d .
C5 C 0.80904(17) 0.27453(10) 1.25321(16) 0.0430(4) Uani 1 1 d .
H5A H 0.8581 0.2490 1.2301 0.052 Uiso 1 1 calc R
C6 C 0.69482(16) 0.27499(9) 1.18709(15) 0.0367(4) Uani 1 1 d .
C7 C 0.9781(2) 0.30761(16) 1.4222(2) 0.0685(7) Uani 1 1 d .
H7A H 0.9920 0.3226 1.4967 0.103 Uiso 1 1 calc R
H7B H 1.0176 0.3391 1.3917 0.103 Uiso 1 1 calc R
H7C H 1.0055 0.2595 1.4239 0.103 Uiso 1 1 calc R
C8 C 0.5877(2) 0.39008(12) 1.35814(18) 0.0568(6) Uani 1 1 d .
H8A H 0.5435 0.4234 1.3010 0.085 Uiso 1 1 calc R
H8B H 0.6316 0.4158 1.4255 0.085 Uiso 1 1 calc R
H8C H 0.5371 0.3572 1.3719 0.085 Uiso 1 1 calc R
C9 C 0.64793(18) 0.23559(11) 1.08012(17) 0.0468(5) Uani 1 1 d .
H9A H 0.6089 0.2685 1.0203 0.070 Uiso 1 1 calc R
H9B H 0.5951 0.1998 1.0827 0.070 Uiso 1 1 calc R
H9C H 0.7094 0.2130 1.0679 0.070 Uiso 1 1 calc R
C10 C 0.23241(15) 0.34772(9) 0.96456(15) 0.0340(4) Uani 1 1 d .
C11 C 0.17456(16) 0.40057(9) 0.99192(16) 0.0368(4) Uani 1 1 d .
C12 C 0.07033(17) 0.42015(10) 0.91313(19) 0.0455(5) Uani 1 1 d .
H12A H 0.0290 0.4558 0.9301 0.055 Uiso 1 1 calc R
C13 C 0.02521(18) 0.38939(11) 0.81114(19) 0.0518(5) Uani 1 1 d .
C14 C 0.08621(19) 0.33746(12) 0.78715(17) 0.0515(5) Uani 1 1 d .
H14A H 0.0559 0.3165 0.7166 0.062 Uiso 1 1 calc R
C15 C 0.19054(17) 0.31487(10) 0.86291(16) 0.0423(4) Uani 1 1 d .
C16 C -0.0892(2) 0.41180(14) 0.7281(3) 0.0796(9) Uani 1 1 d .
H16A H -0.0914 0.4631 0.7211 0.119 Uiso 0.50 1 calc PR
H16B H -0.1470 0.3964 0.7525 0.119 Uiso 0.50 1 calc PR
H16C H -0.1030 0.3904 0.6572 0.119 Uiso 0.50 1 calc PR
H16D H -0.1363 0.3702 0.6994 0.119 Uiso 0.50 1 calc PR
H16E H -0.0806 0.4369 0.6680 0.119 Uiso 0.50 1 calc PR
H16F H -0.1246 0.4428 0.7633 0.119 Uiso 0.50 1 calc PR
C17 C 0.22356(19) 0.43582(11) 1.10213(18) 0.0481(5) Uani 1 1 d .
H17A H 0.2478 0.4000 1.1597 0.072 Uiso 1 1 calc R
H17B H 0.1666 0.4659 1.1106 0.072 Uiso 1 1 calc R
H17C H 0.2882 0.4644 1.1078 0.072 Uiso 1 1 calc R
C18 C 0.2556(2) 0.25759(12) 0.8378(2) 0.0591(6) Uani 1 1 d .
H18A H 0.2104 0.2376 0.7658 0.089 Uiso 1 1 calc R
H18B H 0.2737 0.2208 0.8935 0.089 Uiso 1 1 calc R
H18C H 0.3252 0.2770 0.8378 0.089 Uiso 1 1 calc R
C19 C 0.44032(15) 0.34806(8) 1.07558(14) 0.0303(3) Uani 1 1 d .
C20 C 0.44178(17) 0.25844(10) 1.18845(17) 0.0419(4) Uani 1 1 d .
H20A H 0.4686 0.2250 1.2460 0.050 Uiso 1 1 calc R
C21 C 0.33581(17) 0.26710(10) 1.11660(17) 0.0436(4) Uani 1 1 d .
H21A H 0.2726 0.2406 1.1129 0.052 Uiso 1 1 calc R
C22 C 0.28806(15) 0.51959(9) 0.86445(14) 0.0325(4) Uani 1 1 d .
H22A H 0.2535 0.4727 0.8428 0.039 Uiso 1 1 calc R
H22B H 0.3023 0.5386 0.8024 0.039 Uiso 1 1 calc R
C23 C 0.20513(15) 0.56719(8) 0.88433(15) 0.0334(4) Uani 1 1 d .
C24 C 0.09539(16) 0.57125(10) 0.80525(17) 0.0418(4) Uani 1 1 d .
H24A H 0.0744 0.5443 0.7402 0.050 Uiso 1 1 calc R
C25 C 0.01651(17) 0.61375(11) 0.8198(2) 0.0500(5) Uani 1 1 d .
H25A H -0.0578 0.6160 0.7650 0.060 Uiso 1 1 calc R
C26 C 0.04594(19) 0.65294(12) 0.9141(2) 0.0545(6) Uani 1 1 d .
H26A H -0.0081 0.6819 0.9247 0.065 Uiso 1 1 calc R
C27 C 0.1541(2) 0.64978(12) 0.99283(19) 0.0526(5) Uani 1 1 d .
H27A H 0.1747 0.6771 1.0575 0.063 Uiso 1 1 calc R
C28 C 0.23374(17) 0.60687(10) 0.97842(16) 0.0405(4) Uani 1 1 d .
H28A H 0.3080 0.6049 1.0335 0.049 Uiso 1 1 calc R
C29 C 0.50732(18) 0.41291(11) 0.78234(15) 0.0442(4) Uani 1 1 d U
H29A H 0.5731 0.3884 0.7796 0.053 Uiso 1 1 calc R
H29B H 0.5317 0.4607 0.8115 0.053 Uiso 1 1 calc R
C30 C 0.41797(18) 0.41918(9) 0.66723(16) 0.0409(4) Uani 1 1 d U
C31 C 0.4487(2) 0.42833(10) 0.57954(17) 0.0522(5) Uani 1 1 d U
H31A H 0.5260 0.4287 0.5925 0.063 Uiso 1 1 calc R
C32 C 0.3688(3) 0.43690(13) 0.4745(2) 0.0746(7) Uani 1 1 d U
H32A H 0.3910 0.4420 0.4154 0.090 Uiso 1 1 calc R
C33 C 0.2583(3) 0.43805(14) 0.4554(2) 0.0875(9) Uani 1 1 d U
H33A H 0.2034 0.4453 0.3833 0.105 Uiso 1 1 calc R
C34 C 0.2250(2) 0.42866(13) 0.5410(3) 0.0795(8) Uani 1 1 d U
H34A H 0.1475 0.4293 0.5272 0.095 Uiso 1 1 calc R
C35 C 0.3054(2) 0.41822(11) 0.6473(2) 0.0549(5) Uani 1 1 d U
H35A H 0.2828 0.4105 0.7056 0.066 Uiso 1 1 calc R

loop_
_atom_site_aniso_label
_atom_site_aniso_U_11
_atom_site_aniso_U_22
_atom_site_aniso_U_33
_atom_site_aniso_U_23
_atom_site_aniso_U_13
_atom_site_aniso_U_12
Zn1 0.03505(11) 0.01994(10) 0.03289(11) 0.00159(7) 0.01756(8) -0.00153(7)
O1 0.0315(6) 0.0219(5) 0.0397(6) 0.0021(5) 0.0143(5) -0.0007(4)
O2 0.0547(8) 0.0320(6) 0.0360(6) -0.0050(5) 0.0242(6) -0.0098(6)
N1 0.0426(8) 0.0239(6) 0.0395(8) 0.0052(6) 0.0226(7) 0.0018(6)
N2 0.0412(8) 0.0261(7) 0.0426(8) 0.0055(6) 0.0251(7) -0.0008(6)
C1 0.0445(10) 0.0221(7) 0.0359(9) 0.0059(6) 0.0179(8) 0.0000(7)
C2 0.0646(13) 0.0250(8) 0.0375(9) 0.0047(7) 0.0239(9) 0.0003(8)
C3 0.0695(14) 0.0386(10) 0.0332(9) 0.0014(8) 0.0138(10) -0.0129(10)
C4 0.0516(12) 0.0434(11) 0.0453(11) 0.0102(9) 0.0155(10) -0.0095(9)
C5 0.0439(11) 0.0369(10) 0.0514(11) 0.0057(8) 0.0224(9) -0.0016(8)
C6 0.0447(10) 0.0257(8) 0.0424(10) 0.0018(7) 0.0205(8) -0.0016(7)
C7 0.0539(14) 0.0832(18) 0.0557(14) 0.0129(13) 0.0090(11) -0.0155(13)
C8 0.0874(18) 0.0410(11) 0.0470(12) -0.0016(9) 0.0326(12) 0.0124(11)
C9 0.0491(12) 0.0437(11) 0.0525(12) -0.0119(9) 0.0258(10) -0.0023(9)
C10 0.0363(9) 0.0299(8) 0.0416(9) 0.0040(7) 0.0219(8) -0.0046(7)
C11 0.0393(10) 0.0313(8) 0.0464(10) 0.0027(7) 0.0240(8) -0.0031(7)
C12 0.0407(11) 0.0349(9) 0.0642(13) 0.0077(9) 0.0245(10) 0.0004(8)
C13 0.0440(12) 0.0433(11) 0.0597(13) 0.0107(10) 0.0123(10) -0.0083(9)
C14 0.0568(13) 0.0493(12) 0.0447(11) -0.0027(9) 0.0167(10) -0.0169(10)
C15 0.0506(12) 0.0361(9) 0.0481(11) -0.0023(8) 0.0280(9) -0.0115(8)
C16 0.0572(16) 0.0603(15) 0.089(2) 0.0139(14) -0.0036(14) -0.0055(12)
C17 0.0544(13) 0.0417(10) 0.0555(12) -0.0058(9) 0.0298(10) 0.0016(9)
C18 0.0736(16) 0.0513(13) 0.0642(14) -0.0167(11) 0.0402(13) -0.0072(11)
C19 0.0405(9) 0.0216(7) 0.0353(8) 0.0002(6) 0.0220(7) 0.0000(6)
C20 0.0523(12) 0.0319(9) 0.0511(11) 0.0138(8) 0.0308(10) 0.0020(8)
C21 0.0498(11) 0.0334(9) 0.0573(12) 0.0121(8) 0.0318(10) -0.0028(8)
C22 0.0373(9) 0.0262(8) 0.0362(9) 0.0013(7) 0.0171(7) -0.0024(7)
C23 0.0366(9) 0.0245(8) 0.0418(9) 0.0055(7) 0.0187(8) 0.0000(6)
C24 0.0400(10) 0.0343(9) 0.0492(11) 0.0037(8) 0.0161(9) -0.0016(8)
C25 0.0347(10) 0.0451(11) 0.0673(14) 0.0120(10) 0.0178(10) 0.0044(9)
C26 0.0505(13) 0.0484(12) 0.0751(15) 0.0104(11) 0.0361(12) 0.0154(10)
C27 0.0620(14) 0.0467(11) 0.0556(12) -0.0019(10) 0.0304(11) 0.0116(10)
C28 0.0429(11) 0.0370(9) 0.0423(10) 0.0022(8) 0.0181(9) 0.0054(8)
C29 0.0486(11) 0.0506(11) 0.0368(9) -0.0016(8) 0.0208(8) -0.0109(9)
C30 0.0537(11) 0.0299(8) 0.0382(9) -0.0056(7) 0.0177(8) -0.0016(8)
C31 0.0813(15) 0.0375(10) 0.0427(10) 0.0003(8) 0.0301(10) 0.0053(10)
C32 0.129(2) 0.0450(12) 0.0395(11) 0.0001(9) 0.0236(14) 0.0098(15)
C33 0.1157(19) 0.0503(14) 0.0522(13) -0.0061(11) -0.0115(14) 0.0135(16)
C34 0.0591(15) 0.0538(14) 0.0936(18) -0.0233(14) -0.0020(12) 0.0014(12)
C35 0.0543(12) 0.0431(11) 0.0622(12) -0.0178(10) 0.0185(10) -0.0044(9)

loop_
_atom_type_symbol
_atom_type_description
_atom_type_scat_dispersion_real
_atom_type_scat_dispersion_imag
_atom_type_scat_source
C C 0.0033 0.0016 'International Tables Vol C Tables 4.2.6.8 and 6.1.1.4'
H H 0.0000 0.0000 'International Tables Vol C Tables 4.2.6.8 and 6.1.1.4'
N N 0.0061 0.0033 'International Tables Vol C Tables 4.2.6.8 and 6.1.1.4'
O O 0.0106 0.0060 'International Tables Vol C Tables 4.2.6.8 and 6.1.1.4'
Zn Zn 0.2839 1.4301 'International Tables Vol C Tables 4.2.6.8 and 6.1.1.4'

loop_
_geom_angle_atom_site_label_1
_geom_angle_atom_site_label_2
_geom_angle_atom_site_label_3
_geom_angle
_geom_angle_site_symmetry_1
_geom_angle_site_symmetry_3
O2 Zn1 O1 111.92(5) . 3_667
O2 Zn1 O1 112.31(5) . .
O1 Zn1 O1 82.04(5) 3_667 .
O2 Zn1 C19 107.74(6) . .
O1 Zn1 C19 124.78(6) 3_667 .
O1 Zn1 C19 116.07(6) . .
O2 Zn1 Zn1 119.93(4) . 3_667
O1 Zn1 Zn1 41.33(3) 3_667 3_667
O1 Zn1 Zn1 40.71(3) . 3_667
C19 Zn1 Zn1 131.96(5) . 3_667
C22 O1 Zn1 129.42(10) . 3_667
C22 O1 Zn1 122.51(10) . .
Zn1 O1 Zn1 97.96(5) 3_667 .
C29 O2 Zn1 120.21(11) . .
C19 N1 C20 111.76(15) . .
C19 N1 C1 127.10(14) . .
C20 N1 C1 121.14(15) . .
C19 N2 C21 111.42(15) . .
C19 N2 C10 127.07(14) . .
C21 N2 C10 121.44(15) . .
C6 C1 C2 122.42(18) . .
C6 C1 N1 119.10(16) . .
C2 C1 N1 118.29(17) . .
C3 C2 C1 117.24(19) . .
C3 C2 C8 121.71(19) . .
C1 C2 C8 121.05(19) . .
C4 C3 C2 122.06(19) . .
C4 C3 H3A 119.0 . .
C2 C3 H3A 119.0 . .
C5 C4 C3 118.5(2) . .
C5 C4 C7 120.4(2) . .
C3 C4 C7 121.0(2) . .
C4 C5 C6 122.0(2) . .
C4 C5 H5A 119.0 . .
C6 C5 H5A 119.0 . .
C5 C6 C1 117.76(17) . .
C5 C6 C9 121.20(18) . .
C1 C6 C9 121.03(17) . .
C4 C7 H7A 109.5 . .
C4 C7 H7B 109.5 . .
H7A C7 H7B 109.5 . .
C4 C7 H7C 109.5 . .
H7A C7 H7C 109.5 . .
H7B C7 H7C 109.5 . .
C2 C8 H8A 109.5 . .
C2 C8 H8B 109.5 . .
H8A C8 H8B 109.5 . .
C2 C8 H8C 109.5 . .
H8A C8 H8C 109.5 . .
H8B C8 H8C 109.5 . .
C6 C9 H9A 109.5 . .
C6 C9 H9B 109.5 . .
H9A C9 H9B 109.5 . .
C6 C9 H9C 109.5 . .
H9A C9 H9C 109.5 . .
H9B C9 H9C 109.5 . .
C15 C10 C11 122.83(18) . .
C15 C10 N2 118.70(16) . .
C11 C10 N2 118.24(16) . .
C12 C11 C10 117.46(18) . .
C12 C11 C17 121.23(18) . .
C10 C11 C17 121.31(18) . .
C13 C12 C11 122.0(2) . .
C13 C12 H12A 119.0 . .
C11 C12 H12A 119.0 . .
C12 C13 C14 118.6(2) . .
C12 C13 C16 120.2(2) . .
C14 C13 C16 121.2(2) . .
C13 C14 C15 122.3(2) . .
C13 C14 H14A 118.9 . .
C15 C14 H14A 118.9 . .
C10 C15 C14 116.88(19) . .
C10 C15 C18 120.80(19) . .
C14 C15 C18 122.3(2) . .
C13 C16 H16A 109.5 . .
C13 C16 H16B 109.5 . .
H16A C16 H16B 109.5 . .
C13 C16 H16C 109.5 . .
H16A C16 H16C 109.5 . .
H16B C16 H16C 109.5 . .
C13 C16 H16D 109.5 . .
H16A C16 H16D 141.1 . .
H16B C16 H16D 56.3 . .
H16C C16 H16D 56.3 . .
C13 C16 H16E 109.5 . .
H16A C16 H16E 56.3 . .
H16B C16 H16E 141.1 . .
H16C C16 H16E 56.3 . .
H16D C16 H16E 109.5 . .
C13 C16 H16F 109.5 . .
H16A C16 H16F 56.3 . .
H16B C16 H16F 56.3 . .
H16C C16 H16F 141.1 . .
H16D C16 H16F 109.5 . .
H16E C16 H16F 109.5 . .
C11 C17 H17A 109.5 . .
C11 C17 H17B 109.5 . .
H17A C17 H17B 109.5 . .
C11 C17 H17C 109.5 . .
H17A C17 H17C 109.5 . .
H17B C17 H17C 109.5 . .
C15 C18 H18A 109.5 . .
C15 C18 H18B 109.5 . .
H18A C18 H18B 109.5 . .
C15 C18 H18C 109.5 . .
H18A C18 H18C 109.5 . .
H18B C18 H18C 109.5 . .
N2 C19 N1 103.38(14) . .
N2 C19 Zn1 124.10(12) . .
N1 C19 Zn1 132.06(13) . .
C21 C20 N1 106.37(16) . .
C21 C20 H20A 126.8 . .
N1 C20 H20A 126.8 . .
C20 C21 N2 107.07(16) . .
C20 C21 H21A 126.5 . .
N2 C21 H21A 126.5 . .
O1 C22 C23 114.62(14) . .
O1 C22 H22A 108.6 . .
C23 C22 H22A 108.6 . .
O1 C22 H22B 108.6 . .
C23 C22 H22B 108.6 . .
H22A C22 H22B 107.6 . .
C28 C23 C24 118.37(17) . .
C28 C23 C22 122.59(17) . .
C24 C23 C22 119.04(17) . .
C25 C24 C23 121.2(2) . .
C25 C24 H24A 119.4 . .
C23 C24 H24A 119.4 . .
C26 C25 C24 119.9(2) . .
C26 C25 H25A 120.0 . .
C24 C25 H25A 120.0 . .
C27 C26 C25 119.6(2) . .
C27 C26 H26A 120.2 . .
C25 C26 H26A 120.2 . .
C26 C27 C28 120.6(2) . .
C26 C27 H27A 119.7 . .
C28 C27 H27A 119.7 . .
C23 C28 C27 120.33(19) . .
C23 C28 H28A 119.8 . .
C27 C28 H28A 119.8 . .
O2 C29 C30 114.22(17) . .
O2 C29 H29A 108.7 . .
C30 C29 H29A 108.7 . .
O2 C29 H29B 108.7 . .
C30 C29 H29B 108.7 . .
H29A C29 H29B 107.6 . .
C35 C30 C31 119.0(2) . .
C35 C30 C29 120.94(19) . .
C31 C30 C29 120.0(2) . .
C32 C31 C30 121.1(3) . .
C32 C31 H31A 119.5 . .
C30 C31 H31A 119.5 . .
C33 C32 C31 119.9(3) . .
C33 C32 H32A 120.0 . .
C31 C32 H32A 120.0 . .
C32 C33 C34 120.3(3) . .
C32 C33 H33A 119.8 . .
C34 C33 H33A 119.8 . .
C33 C34 C35 120.1(3) . .
C33 C34 H34A 120.0 . .
C35 C34 H34A 120.0 . .
C30 C35 C34 119.6(3) . .
C30 C35 H35A 120.2 . .
C34 C35 H35A 120.2 . .

loop_
_geom_bond_atom_site_label_1
_geom_bond_atom_site_label_2
_geom_bond_distance
_geom_bond_site_symmetry_2
Zn1 O2 1.9199(12) .
Zn1 O1 1.9896(12) 3_667
Zn1 O1 2.0141(11) .
Zn1 C19 2.0524(16) .
Zn1 Zn1 3.0208(5) 3_667
O1 C22 1.405(2) .
O1 Zn1 1.9896(12) 3_667
O2 C29 1.391(2) .
N1 C19 1.360(2) .
N1 C20 1.387(2) .
N1 C1 1.442(2) .
N2 C19 1.358(2) .
N2 C21 1.386(2) .
N2 C10 1.442(2) .
C1 C6 1.390(3) .
C1 C2 1.396(3) .
C2 C3 1.395(3) .
C2 C8 1.506(3) .
C3 C4 1.385(3) .
C3 H3A 0.9500 .
C4 C5 1.383(3) .
C4 C7 1.513(3) .
C5 C6 1.389(3) .
C5 H5A 0.9500 .
C6 C9 1.509(3) .
C7 H7A 0.9800 .
C7 H7B 0.9800 .
C7 H7C 0.9800 .
C8 H8A 0.9800 .
C8 H8B 0.9800 .
C8 H8C 0.9800 .
C9 H9A 0.9800 .
C9 H9B 0.9800 .
C9 H9C 0.9800 .
C10 C15 1.392(3) .
C10 C11 1.393(3) .
C11 C12 1.391(3) .
C11 C17 1.506(3) .
C12 C13 1.378(3) .
C12 H12A 0.9500 .
C13 C14 1.386(3) .
C13 C16 1.515(3) .
C14 C15 1.394(3) .
C14 H14A 0.9500 .
C15 C18 1.501(3) .
C16 H16A 0.9800 .
C16 H16B 0.9800 .
C16 H16C 0.9800 .
C16 H16D 0.9800 .
C16 H16E 0.9800 .
C16 H16F 0.9800 .
C17 H17A 0.9800 .
C17 H17B 0.9800 .
C17 H17C 0.9800 .
C18 H18A 0.9800 .
C18 H18B 0.9800 .
C18 H18C 0.9800 .
C20 C21 1.335(3) .
C20 H20A 0.9500 .
C21 H21A 0.9500 .
C22 C23 1.515(2) .
C22 H22A 0.9900 .
C22 H22B 0.9900 .
C23 C28 1.384(3) .
C23 C24 1.394(3) .
C24 C25 1.383(3) .
C24 H24A 0.9500 .
C25 C26 1.380(3) .
C25 H25A 0.9500 .
C26 C27 1.377(3) .
C26 H26A 0.9500 .
C27 C28 1.394(3) .
C27 H27A 0.9500 .
C28 H28A 0.9500 .
C29 C30 1.512(3) .
C29 H29A 0.9900 .
C29 H29B 0.9900 .
C30 C35 1.381(3) .
C30 C31 1.396(3) .
C31 C32 1.379(3) .
C31 H31A 0.9500 .
C32 C33 1.357(5) .
C32 H32A 0.9500 .
C33 C34 1.391(5) .
C33 H33A 0.9500 .
C34 C35 1.397(4) .
C34 H34A 0.9500 .
C35 H35A 0.9500 .

loop_
_geom_torsion_atom_site_label_1
_geom_torsion_atom_site_label_2
_geom_torsion_atom_site_label_3
_geom_torsion_atom_site_label_4
_geom_torsion
_geom_torsion_site_symmetry_1
_geom_torsion_site_symmetry_4
O2 Zn1 O1 C22 37.66(13) . .
O1 Zn1 O1 C22 148.16(14) 3_667 .
C19 Zn1 O1 C22 -86.90(13) . .
Zn1 Zn1 O1 C22 148.16(14) 3_667 .
O2 Zn1 O1 Zn1 -110.49(6) . 3_667
O1 Zn1 O1 Zn1 0.0 3_667 3_667
C19 Zn1 O1 Zn1 124.94(6) . 3_667
O1 Zn1 O2 C29 -32.63(15) 3_667 .
O1 Zn1 O2 C29 57.59(15) . .
C19 Zn1 O2 C29 -173.37(14) . .
Zn1 Zn1 O2 C29 12.75(16) 3_667 .
C19 N1 C1 C6 -87.0(2) . .
C20 N1 C1 C6 92.0(2) . .
C19 N1 C1 C2 98.0(2) . .
C20 N1 C1 C2 -82.9(2) . .
C6 C1 C2 C3 -0.7(3) . .
N1 C1 C2 C3 174.10(15) . .
C6 C1 C2 C8 -179.99(17) . .
N1 C1 C2 C8 -5.2(2) . .
C1 C2 C3 C4 -0.8(3) . .
C8 C2 C3 C4 178.52(19) . .
C2 C3 C4 C5 1.6(3) . .
C2 C3 C4 C7 -178.61(19) . .
C3 C4 C5 C6 -1.0(3) . .
C7 C4 C5 C6 179.18(19) . .
C4 C5 C6 C1 -0.3(3) . .
C4 C5 C6 C9 -179.75(18) . .
C2 C1 C6 C5 1.2(3) . .
N1 C1 C6 C5 -173.52(15) . .
C2 C1 C6 C9 -179.35(17) . .
N1 C1 C6 C9 5.9(2) . .
C19 N2 C10 C15 97.3(2) . .
C21 N2 C10 C15 -86.1(2) . .
C19 N2 C10 C11 -87.9(2) . .
C21 N2 C10 C11 88.7(2) . .
C15 C10 C11 C12 0.4(3) . .
N2 C10 C11 C12 -174.15(15) . .
C15 C10 C11 C17 -178.88(17) . .
N2 C10 C11 C17 6.6(2) . .
C10 C11 C12 C13 -0.5(3) . .
C17 C11 C12 C13 178.73(19) . .
C11 C12 C13 C14 0.0(3) . .
C11 C12 C13 C16 179.4(2) . .
C12 C13 C14 C15 0.8(3) . .
C16 C13 C14 C15 -178.6(2) . .
C11 C10 C15 C14 0.3(3) . .
N2 C10 C15 C14 174.84(16) . .
C11 C10 C15 C18 -179.32(18) . .
N2 C10 C15 C18 -4.8(3) . .
C13 C14 C15 C10 -0.9(3) . .
C13 C14 C15 C18 178.7(2) . .
C21 N2 C19 N1 -0.31(19) . .
C10 N2 C19 N1 176.58(16) . .
C21 N2 C19 Zn1 172.70(13) . .
C10 N2 C19 Zn1 -10.4(2) . .
C20 N1 C19 N2 0.00(19) . .
C1 N1 C19 N2 179.10(15) . .
C20 N1 C19 Zn1 -172.20(13) . .
C1 N1 C19 Zn1 6.9(3) . .
O2 Zn1 C19 N2 -71.62(14) . .
O1 Zn1 C19 N2 154.00(12) 3_667 .
O1 Zn1 C19 N2 55.26(15) . .
Zn1 Zn1 C19 N2 101.24(13) 3_667 .
O2 Zn1 C19 N1 99.20(16) . .
O1 Zn1 C19 N1 -35.17(18) 3_667 .
O1 Zn1 C19 N1 -133.92(15) . .
Zn1 Zn1 C19 N1 -87.94(16) 3_667 .
C19 N1 C20 C21 0.3(2) . .
C1 N1 C20 C21 -178.85(16) . .
N1 C20 C21 N2 -0.5(2) . .
C19 N2 C21 C20 0.5(2) . .
C10 N2 C21 C20 -176.58(16) . .
Zn1 O1 C22 C23 -75.75(18) 3_667 .
Zn1 O1 C22 C23 146.82(11) . .
O1 C22 C23 C28 8.1(2) . .
O1 C22 C23 C24 -171.67(15) . .
C28 C23 C24 C25 0.0(3) . .
C22 C23 C24 C25 179.75(17) . .
C23 C24 C25 C26 -0.2(3) . .
C24 C25 C26 C27 0.5(3) . .
C25 C26 C27 C28 -0.6(3) . .
C24 C23 C28 C27 -0.1(3) . .
C22 C23 C28 C27 -179.87(18) . .
C26 C27 C28 C23 0.4(3) . .
Zn1 O2 C29 C30 -122.43(15) . .
O2 C29 C30 C35 26.6(3) . .
O2 C29 C30 C31 -155.42(18) . .
C35 C30 C31 C32 0.5(3) . .
C29 C30 C31 C32 -177.46(19) . .
C30 C31 C32 C33 1.4(3) . .
C31 C32 C33 C34 -1.8(4) . .
C32 C33 C34 C35 0.2(4) . .
C31 C30 C35 C34 -2.1(3) . .
C29 C30 C35 C34 175.89(19) . .
C33 C34 C35 C30 1.7(3) . .
